data_2019673
loop_
_publ_author_name
'Samshuddin, Seranthimata'
'Jasinski, Jerry P.'
'Butcher, Ray J.'
'Neuhardt, Elizabeth A.'
'Narayana, Badiadka'
'Yathirajan, Hemmige S.'
'Glidewell, Christopher'

_publ_section_title
;
 Three closely-related cyclohexanols (C~35~H~27~<i>X</i>~2~N~3~O~3~;
 <i>X</i> = F, Cl or Br): similar molecular structures but different
 crystal structures
;
_journal_coeditor_code SK3563
_journal_issue 10
_journal_name_full 'Acta Crystallographica Section C'
_journal_page_first 953
_journal_page_last 959
_journal_paper_doi 10.1107/S2053229614019937
_journal_volume 70
_journal_year 2014
_chemical_formula_iupac 'C35 H27 Br2 N3 O3'
_chemical_formula_moiety 'C35 H27 Br2 N3 O3'
_chemical_formula_sum 'C35 H27 Br2 N3 O3'
_chemical_formula_weight 697.41
_chemical_name_systematic
;(1<i>RS</i>,2<i>SR</i>,3<i>SR</i>,4<i>RS</i>,5<i>RS</i>)-
3,5-Bis(4-bromophenyl)-2,4-bis(pyridine-2-carbonyl)-1-(pyridin-2-yl)cyclohexanol
;
_space_group_crystal_system triclinic
_space_group_IT_number 2
_space_group_name_Hall '-P 1'
_space_group_name_H-M_alt 'P -1'
_symmetry_space_group_name_Hall '-P 1'
_symmetry_space_group_name_H-M 'P -1'
_atom_sites_solution_hydrogens geom
_atom_sites_solution_primary direct
_atom_sites_solution_secondary difmap
_audit_creation_method SHELXL-2014
_cell_angle_alpha 92.863(3)
_cell_angle_beta 97.443(3)
_cell_angle_gamma 103.618(3)
_cell_formula_units_Z 2
_cell_length_a 9.5741(4)
_cell_length_b 10.7061(3)
_cell_length_c 15.9952(6)
_cell_measurement_reflns_used 5922
_cell_measurement_temperature 200(2)
_cell_measurement_theta_max 70.041
_cell_measurement_theta_min 4.804
_cell_volume 1574.50(10)
_computing_cell_refinement 'CrysAlis PRO (Agilent, 2012)'
_computing_data_collection 'CrysAlis PRO (Agilent, 2012)'
_computing_data_reduction 'CrysAlisRed (Agilent, 2012)'
_computing_molecular_graphics 'PLATON (Spek, 2009)'
_computing_publication_material 'SHELXL2014 (Sheldrick, 2014) and PLATON (Spek, 2009)'
_computing_structure_refinement 'SHELXL2014 (Sheldrick, 2014)'
_computing_structure_solution 'SHELXS97 (Sheldrick, 2008)'
_diffrn_ambient_temperature 200(2)
_diffrn_measured_fraction_theta_full 0.994
_diffrn_measured_fraction_theta_max 0.991
_diffrn_measurement_device_type 'Agilent Xcalibur Ruby Gemini'
_diffrn_measurement_method '\w scans'
_diffrn_radiation_type CuK\a
_diffrn_radiation_wavelength 1.54178
_diffrn_reflns_av_R_equivalents 0.0255
_diffrn_reflns_limit_h_max 11
_diffrn_reflns_limit_h_min -10
_diffrn_reflns_limit_k_max 13
_diffrn_reflns_limit_k_min -13
_diffrn_reflns_limit_l_max 19
_diffrn_reflns_limit_l_min -19
_diffrn_reflns_number 11667
_diffrn_reflns_theta_full 67.679
_diffrn_reflns_theta_max 70.041
_diffrn_reflns_theta_min 4.804
_diffrn_standards_decay_% 0
_diffrn_standards_interval_count 0
_diffrn_standards_interval_time 0
_diffrn_standards_number 0
_exptl_absorpt_coefficient_mu 3.581
_exptl_absorpt_correction_T_max 0.584
_exptl_absorpt_correction_T_min 0.109
_exptl_absorpt_correction_type multi-scan
_exptl_absorpt_process_details '(CrysAlis PRO; Agilent, 2012)'
_exptl_crystal_colour colourless
_exptl_crystal_density_diffrn 1.471
_exptl_crystal_description block
_exptl_crystal_F_000 704
_exptl_crystal_size_max 0.250
_exptl_crystal_size_mid 0.200
_exptl_crystal_size_min 0.150
_refine_diff_density_max 0.673
_refine_diff_density_min -0.644
_refine_ls_extinction_method none
_refine_ls_goodness_of_fit_ref 1.046
_refine_ls_hydrogen_treatment constr
_refine_ls_matrix_type full
_refine_ls_number_parameters 388
_refine_ls_number_reflns 5922
_refine_ls_number_restraints 0
_refine_ls_restrained_S_all 1.046
_refine_ls_R_factor_all 0.0544
_refine_ls_R_factor_gt 0.0464
_refine_ls_shift/su_max 0.000
_refine_ls_shift/su_mean 0.000
_refine_ls_structure_factor_coef Fsqd
_refine_ls_weighting_details 'w=1/[\s^2^(Fo^2^)+(0.0808P)^2^+0.8269P] where P=(Fo^2^+2Fc^2^)/3'
_refine_ls_weighting_scheme calc
_refine_ls_wR_factor_gt 0.1339
_refine_ls_wR_factor_ref 0.1405
_reflns_number_gt 4948
_reflns_number_total 5922
_reflns_threshold_expression I>2\s(I)
_cod_data_source_file sk3563sup1.cif
_cod_data_source_block III
_cod_depositor_comments 'Adding full bibliography for 2019671--2019673.cif.'
_cod_original_cell_volume 1574.49(10)
_cod_database_code 2019673
_cod_database_fobs_code 2019673
_shelx_space_group_comment
;
The symmetry employed for this shelxl refinement is uniquely defined
by the following loop, which should always be used as a source of
symmetry information in preference to the above space-group names.
They are only intended as comments.
;
_shelx_estimated_absorpt_t_min 0.468
_shelx_estimated_absorpt_t_max 0.616
_shelxl_version_number 2.014

loop_
_space_group_symop_operation_xyz
'x, y, z'
'-x, -y, -z'

loop_
_atom_site_type_symbol
_atom_site_label
_atom_site_fract_x
_atom_site_fract_y
_atom_site_fract_z
_atom_site_U_iso_or_equiv
_atom_site_adp_type
_atom_site_calc_flag
_atom_site_occupancy
C C1 0.1094(3) 0.2890(3) 0.37522(18) 0.0469(6) Uani d 1
O O11 -0.0179(2) 0.1914(2) 0.34356(14) 0.0597(5) Uani d 1
H H11 -0.0388 0.1511 0.3839 0.075 Uiso d 1
C C2 0.2459(3) 0.2500(3) 0.34883(17) 0.0431(6) Uani d 1
H H2 0.3345 0.3181 0.3736 0.052 Uiso calc 1
C C3 0.2393(3) 0.2382(2) 0.25268(17) 0.0423(5) Uani d 1
H H3 0.1509 0.1686 0.2300 0.051 Uiso calc 1
C C4 0.2191(3) 0.3631(3) 0.21229(17) 0.0428(6) Uani d 1
H H4 0.2020 0.3448 0.1494 0.051 Uiso calc 1
C C5 0.0830(3) 0.3990(3) 0.23934(18) 0.0474(6) Uani d 1
H H5 -0.0014 0.3245 0.2185 0.057 Uiso calc 1
C C6 0.0928(3) 0.4136(3) 0.33570(19) 0.0505(6) Uani d 1
H H6A 0.0040 0.4358 0.3508 0.061 Uiso calc 1
H H6B 0.1771 0.4851 0.3592 0.061 Uiso calc 1
N N11 0.0326(3) 0.2241(3) 0.50752(18) 0.0679(8) Uani d 1
C C12 0.1245(3) 0.3091(3) 0.47110(19) 0.0496(6) Uani d 1
C C13 0.2307(4) 0.4069(4) 0.5184(2) 0.0618(8) Uani d 1
H H13 0.2964 0.4669 0.4914 0.074 Uiso calc 1
C C14 0.2392(4) 0.4156(4) 0.6059(2) 0.0722(9) Uani d 1
H H14 0.3110 0.4819 0.6396 0.087 Uiso calc 1
C C15 0.1442(4) 0.3286(5) 0.6429(2) 0.0778(11) Uani d 1
H H15 0.1477 0.3333 0.7026 0.093 Uiso calc 1
C C16 0.0443(5) 0.2349(5) 0.5928(2) 0.0857(13) Uani d 1
H H16 -0.0211 0.1735 0.6190 0.103 Uiso calc 1
C C27 0.2561(3) 0.1226(3) 0.38517(19) 0.0489(6) Uani d 1
O O27 0.1950(3) 0.0192(2) 0.34738(15) 0.0666(6) Uani d 1
N N21 0.4626(4) 0.2257(3) 0.4895(2) 0.0679(8) Uani d 1
C C22 0.3450(4) 0.1270(3) 0.4699(2) 0.0541(7) Uani d 1
C C23 0.3069(5) 0.0303(4) 0.5227(3) 0.0768(11) Uani d 1
H H23 0.2229 -0.0384 0.5068 0.092 Uiso calc 1
C C24 0.3957(7) 0.0364(6) 0.6000(3) 0.1017(17) Uani d 1
H H24 0.3722 -0.0276 0.6384 0.122 Uiso calc 1
C C25 0.5172(7) 0.1359(5) 0.6197(3) 0.0977(17) Uani d 1
H H25 0.5802 0.1416 0.6715 0.117 Uiso calc 1
C C26 0.5455(6) 0.2268(4) 0.5633(3) 0.0884(14) Uani d 1
H H26 0.6300 0.2954 0.5776 0.106 Uiso calc 1
C C31 0.3678(3) 0.1972(2) 0.22351(17) 0.0439(6) Uani d 1
C C32 0.5090(3) 0.2443(3) 0.2641(2) 0.0550(7) Uani d 1
H H32 0.5266 0.2992 0.3148 0.066 Uiso calc 1
C C33 0.6256(3) 0.2124(3) 0.2318(2) 0.0597(8) Uani d 1
H H33 0.7222 0.2468 0.2593 0.072 Uiso calc 1
C C34 0.5991(4) 0.1310(3) 0.1601(2) 0.0575(7) Uani d 1
Br Br34 0.75694(5) 0.09296(5) 0.11223(4) 0.0979(2) Uani d 1
C C35 0.4591(4) 0.0767(4) 0.1205(2) 0.0655(9) Uani d 1
H H35 0.4417 0.0171 0.0721 0.079 Uiso calc 1
C C36 0.3452(4) 0.1110(3) 0.1528(2) 0.0561(7) Uani d 1
H H36 0.2487 0.0745 0.1257 0.067 Uiso calc 1
C C47 0.3521(3) 0.4760(3) 0.23542(18) 0.0441(6) Uani d 1
O O47 0.4088(2) 0.5068(2) 0.30802(13) 0.0568(5) Uani d 1
N N41 0.3478(4) 0.5267(3) 0.0881(2) 0.0725(8) Uani d 1
C C42 0.4133(3) 0.5553(3) 0.1677(2) 0.0512(6) Uani d 1
C C43 0.5344(4) 0.6559(4) 0.1917(3) 0.0752(10) Uani d 1
H H43 0.5767 0.6742 0.2495 0.090 Uiso calc 1
C C44 0.5924(6) 0.7290(5) 0.1310(4) 0.1031(17) Uani d 1
H H44 0.6775 0.7971 0.1456 0.124 Uiso calc 1
C C45 0.5261(6) 0.7024(6) 0.0496(4) 0.113(2) Uani d 1
H H45 0.5621 0.7530 0.0064 0.135 Uiso calc 1
C C46 0.4060(6) 0.6008(6) 0.0310(3) 0.1027(17) Uani d 1
H H46 0.3615 0.5822 -0.0263 0.123 Uiso calc 1
C C51 0.0525(3) 0.5151(3) 0.19609(18) 0.0466(6) Uani d 1
C C52 -0.0392(4) 0.4954(3) 0.1203(2) 0.0611(8) Uani d 1
H H52 -0.0860 0.4096 0.0980 0.073 Uiso calc 1
C C53 -0.0653(4) 0.5979(3) 0.0755(2) 0.0643(8) Uani d 1
H H53 -0.1278 0.5828 0.0229 0.077 Uiso calc 1
C C54 0.0009(3) 0.7206(3) 0.1089(2) 0.0544(7) Uani d 1
Br Br54 -0.03457(5) 0.86020(4) 0.04693(3) 0.07606(16) Uani d 1
C C55 0.0917(4) 0.7454(3) 0.1847(2) 0.0577(7) Uani d 1
H H55 0.1369 0.8315 0.2068 0.069 Uiso calc 1
C C56 0.1159(4) 0.6418(3) 0.2283(2) 0.0553(7) Uani d 1
H H56 0.1772 0.6578 0.2813 0.066 Uiso calc 1

loop_
_atom_site_aniso_label
_atom_site_aniso_U_11
_atom_site_aniso_U_22
_atom_site_aniso_U_33
_atom_site_aniso_U_12
_atom_site_aniso_U_13
_atom_site_aniso_U_23
C1 0.0392(13) 0.0497(15) 0.0488(15) 0.0037(11) 0.0059(11) 0.0116(11)
O11 0.0459(11) 0.0660(13) 0.0585(12) -0.0037(10) 0.0042(9) 0.0149(10)
C2 0.0421(13) 0.0399(13) 0.0450(14) 0.0050(10) 0.0043(10) 0.0108(10)
C3 0.0393(13) 0.0383(12) 0.0457(14) 0.0030(10) 0.0023(10) 0.0102(10)
C4 0.0433(13) 0.0421(13) 0.0408(13) 0.0061(11) 0.0027(10) 0.0114(10)
C5 0.0409(14) 0.0458(14) 0.0525(15) 0.0062(11) 0.0005(11) 0.0126(11)
C6 0.0473(15) 0.0552(16) 0.0536(16) 0.0161(12) 0.0129(12) 0.0159(13)
N11 0.0625(17) 0.0764(19) 0.0571(16) -0.0042(14) 0.0157(13) 0.0159(13)
C12 0.0454(15) 0.0543(16) 0.0517(16) 0.0126(12) 0.0119(12) 0.0139(12)
C13 0.0581(18) 0.0651(19) 0.0566(18) 0.0054(15) 0.0049(14) 0.0089(14)
C14 0.063(2) 0.085(3) 0.063(2) 0.0140(18) 0.0011(16) -0.0032(18)
C15 0.068(2) 0.114(3) 0.0501(19) 0.018(2) 0.0123(16) 0.0069(19)
C16 0.079(3) 0.113(3) 0.057(2) -0.004(2) 0.0232(19) 0.022(2)
C27 0.0526(16) 0.0413(14) 0.0510(15) 0.0072(12) 0.0066(12) 0.0116(11)
O27 0.0818(16) 0.0433(11) 0.0637(14) -0.0001(11) -0.0038(12) 0.0116(10)
N21 0.077(2) 0.0548(15) 0.0665(18) 0.0189(14) -0.0131(15) 0.0022(13)
C22 0.0646(19) 0.0483(15) 0.0513(16) 0.0208(14) 0.0012(13) 0.0073(12)
C23 0.096(3) 0.068(2) 0.067(2) 0.020(2) 0.0048(19) 0.0260(18)
C24 0.148(5) 0.104(4) 0.064(2) 0.053(4) 0.004(3) 0.037(2)
C25 0.133(4) 0.095(3) 0.066(2) 0.056(3) -0.031(3) -0.006(2)
C26 0.102(3) 0.069(2) 0.083(3) 0.028(2) -0.033(2) -0.008(2)
C31 0.0465(14) 0.0387(13) 0.0453(14) 0.0083(11) 0.0038(11) 0.0105(10)
C32 0.0480(16) 0.0565(17) 0.0559(17) 0.0096(13) 0.0012(12) -0.0086(13)
C33 0.0432(15) 0.0594(18) 0.073(2) 0.0076(13) 0.0068(14) -0.0022(15)
C34 0.0583(18) 0.0496(16) 0.0683(19) 0.0139(13) 0.0215(15) 0.0060(14)
Br34 0.0719(3) 0.0935(3) 0.1280(4) 0.0138(2) 0.0402(3) -0.0285(3)
C35 0.070(2) 0.0626(19) 0.0597(19) 0.0105(16) 0.0115(16) -0.0109(15)
C36 0.0533(17) 0.0572(17) 0.0509(16) 0.0043(13) 0.0014(13) -0.0014(13)
C47 0.0407(13) 0.0398(13) 0.0507(16) 0.0072(10) 0.0049(11) 0.0102(11)
O47 0.0561(12) 0.0521(11) 0.0518(12) -0.0030(9) -0.0009(9) 0.0071(9)
N41 0.0667(18) 0.081(2) 0.0631(18) 0.0009(15) 0.0096(14) 0.0287(15)
C42 0.0459(15) 0.0511(15) 0.0564(17) 0.0085(12) 0.0079(12) 0.0181(13)
C43 0.064(2) 0.068(2) 0.084(3) -0.0065(17) 0.0105(18) 0.0255(19)
C44 0.085(3) 0.093(3) 0.115(4) -0.020(3) 0.021(3) 0.045(3)
C45 0.098(4) 0.121(4) 0.113(4) -0.007(3) 0.033(3) 0.068(3)
C46 0.099(3) 0.128(4) 0.071(3) -0.002(3) 0.013(2) 0.049(3)
C51 0.0423(14) 0.0468(14) 0.0518(15) 0.0126(11) 0.0049(11) 0.0117(11)
C52 0.065(2) 0.0478(16) 0.0630(19) 0.0093(14) -0.0101(15) 0.0076(14)
C53 0.071(2) 0.0616(19) 0.0572(18) 0.0187(16) -0.0089(15) 0.0128(15)
C54 0.0542(17) 0.0510(16) 0.0645(18) 0.0192(13) 0.0126(14) 0.0249(14)
Br54 0.0745(3) 0.0655(2) 0.0962(3) 0.02530(19) 0.0135(2) 0.0409(2)
C55 0.0626(19) 0.0443(15) 0.0655(19) 0.0107(13) 0.0079(15) 0.0117(13)
C56 0.0569(17) 0.0517(16) 0.0535(17) 0.0111(13) -0.0026(13) 0.0080(13)

loop_
_atom_type_symbol
_atom_type_description
_atom_type_scat_dispersion_real
_atom_type_scat_dispersion_imag
_atom_type_scat_source
C C 0.0181 0.0091 'International Tables Vol C Tables 4.2.6.8 and 6.1.1.4'
H H 0.0000 0.0000 'International Tables Vol C Tables 4.2.6.8 and 6.1.1.4'
N N 0.0311 0.0180 'International Tables Vol C Tables 4.2.6.8 and 6.1.1.4'
O O 0.0492 0.0322 'International Tables Vol C Tables 4.2.6.8 and 6.1.1.4'
Br Br -0.6763 1.2805 'International Tables Vol C Tables 4.2.6.8 and 6.1.1.4'

loop_
_geom_angle_atom_site_label_1
_geom_angle_atom_site_label_2
_geom_angle_atom_site_label_3
_geom_angle
O11 C1 C12 110.1(2)
O11 C1 C6 107.2(2)
C12 C1 C6 109.9(2)
O11 C1 C2 109.9(2)
C12 C1 C2 110.0(2)
C6 C1 C2 109.7(2)
C1 O11 H11 105.3
C27 C2 C3 110.6(2)
C27 C2 C1 108.8(2)
C3 C2 C1 111.4(2)
C27 C2 H2 108.6
C3 C2 H2 108.6
C1 C2 H2 108.6
C31 C3 C2 113.6(2)
C31 C3 C4 110.4(2)
C2 C3 C4 112.4(2)
C31 C3 H3 106.7
C2 C3 H3 106.7
C4 C3 H3 106.7
C47 C4 C5 110.4(2)
C47 C4 C3 112.7(2)
C5 C4 C3 109.4(2)
C47 C4 H4 108.1
C5 C4 H4 108.1
C3 C4 H4 108.1
C51 C5 C6 113.8(3)
C51 C5 C4 111.2(2)
C6 C5 C4 111.4(2)
C51 C5 H5 106.6
C6 C5 H5 106.6
C4 C5 H5 106.6
C5 C6 C1 111.5(3)
C5 C6 H6A 109.3
C1 C6 H6A 109.3
C5 C6 H6B 109.3
C1 C6 H6B 109.3
H6A C6 H6B 108.0
C12 N11 C16 118.2(3)
N11 C12 C13 121.5(3)
N11 C12 C1 115.7(3)
C13 C12 C1 122.7(3)
C12 C13 C14 118.8(3)
C12 C13 H13 120.6
C14 C13 H13 120.6
C15 C14 C13 119.4(4)
C15 C14 H14 120.3
C13 C14 H14 120.3
C16 C15 C14 118.5(4)
C16 C15 H15 120.7
C14 C15 H15 120.7
N11 C16 C15 123.5(4)
N11 C16 H16 118.2
C15 C16 H16 118.2
O27 C27 C22 119.5(3)
O27 C27 C2 122.0(3)
C22 C27 C2 118.4(2)
C26 N21 C22 116.9(4)
N21 C22 C23 123.1(3)
N21 C22 C27 116.8(3)
C23 C22 C27 120.1(3)
C22 C23 C24 118.1(4)
C22 C23 H23 121.0
C24 C23 H23 121.0
C25 C24 C23 119.0(4)
C25 C24 H24 120.5
C23 C24 H24 120.5
C26 C25 C24 118.5(4)
C26 C25 H25 120.7
C24 C25 H25 120.7
N21 C26 C25 124.4(4)
N21 C26 H26 117.8
C25 C26 H26 117.8
C36 C31 C32 117.9(3)
C36 C31 C3 119.4(3)
C32 C31 C3 122.7(3)
C31 C32 C33 121.1(3)
C31 C32 H32 119.4
C33 C32 H32 119.4
C34 C33 C32 119.0(3)
C34 C33 H33 120.5
C32 C33 H33 120.5
C33 C34 C35 121.4(3)
C33 C34 Br34 119.6(3)
C35 C34 Br34 119.0(3)
C36 C35 C34 118.6(3)
C36 C35 H35 120.7
C34 C35 H35 120.7
C35 C36 C31 121.8(3)
C35 C36 H36 119.1
C31 C36 H36 119.1
O47 C47 C42 118.1(2)
O47 C47 C4 121.7(2)
C42 C47 C4 120.1(2)
C46 N41 C42 116.2(4)
N41 C42 C43 123.2(3)
N41 C42 C47 118.9(3)
C43 C42 C47 117.9(3)
C44 C43 C42 118.9(4)
C44 C43 H43 120.6
C42 C43 H43 120.6
C45 C44 C43 118.7(4)
C45 C44 H44 120.6
C43 C44 H44 120.6
C44 C45 C46 118.7(4)
C44 C45 H45 120.7
C46 C45 H45 120.7
N41 C46 C45 124.2(5)
N41 C46 H46 117.9
C45 C46 H46 117.9
C52 C51 C56 117.8(3)
C52 C51 C5 119.1(3)
C56 C51 C5 123.2(3)
C51 C52 C53 121.7(3)
C51 C52 H52 119.2
C53 C52 H52 119.2
C54 C53 C52 118.6(3)
C54 C53 H53 120.7
C52 C53 H53 120.7
C53 C54 C55 122.0(3)
C53 C54 Br54 118.3(2)
C55 C54 Br54 119.8(2)
C54 C55 C56 118.5(3)
C54 C55 H55 120.7
C56 C55 H55 120.7
C55 C56 C51 121.5(3)
C55 C56 H56 119.3
C51 C56 H56 119.3

loop_
_geom_bond_atom_site_label_1
_geom_bond_atom_site_label_2
_geom_bond_distance
C1 O11 1.422(3)
C1 C12 1.521(4)
C1 C6 1.537(4)
C1 C2 1.563(4)
O11 H11 0.8144
C2 C27 1.528(4)
C2 C3 1.529(4)
C2 H2 1.0000
C3 C31 1.519(4)
C3 C4 1.555(3)
C3 H3 1.0000
C4 C47 1.526(4)
C4 C5 1.548(4)
C4 H4 1.0000
C5 C51 1.521(4)
C5 C6 1.530(4)
C5 H5 1.0000
C6 H6A 0.9900
C6 H6B 0.9900
N11 C12 1.322(4)
N11 C16 1.351(5)
C12 C13 1.387(5)
C13 C14 1.388(5)
C13 H13 0.9500
C14 C15 1.357(6)
C14 H14 0.9500
C15 C16 1.353(6)
C15 H15 0.9500
C16 H16 0.9500
C27 O27 1.213(4)
C27 C22 1.496(4)
N21 C26 1.333(5)
N21 C22 1.341(5)
C22 C23 1.381(5)
C23 C24 1.397(6)
C23 H23 0.9500
C24 C25 1.369(8)
C24 H24 0.9500
C25 C26 1.364(7)
C25 H25 0.9500
C26 H26 0.9500
C31 C36 1.384(4)
C31 C32 1.387(4)
C32 C33 1.394(4)
C32 H32 0.9500
C33 C34 1.363(5)
C33 H33 0.9500
C34 C35 1.383(5)
C34 Br34 1.896(3)
C35 C36 1.381(5)
C35 H35 0.9500
C36 H36 0.9500
C47 O47 1.211(4)
C47 C42 1.503(4)
N41 C46 1.330(5)
N41 C42 1.331(4)
C42 C43 1.382(5)
C43 C44 1.369(6)
C43 H43 0.9500
C44 C45 1.358(8)
C44 H44 0.9500
C45 C46 1.373(7)
C45 H45 0.9500
C46 H46 0.9500
C51 C52 1.377(4)
C51 C56 1.391(4)
C52 C53 1.394(4)
C52 H52 0.9500
C53 C54 1.364(5)
C53 H53 0.9500
C54 C55 1.372(5)
C54 Br54 1.905(3)
C55 C56 1.388(4)
C55 H55 0.9500
C56 H56 0.9500

loop_
_geom_hbond_atom_site_label_D
_geom_hbond_atom_site_label_H
_geom_hbond_atom_site_label_A
_geom_hbond_site_symmetry_A
_geom_hbond_distance_DH
_geom_hbond_distance_HA
_geom_hbond_distance_DA
_geom_hbond_angle_DHA
_geom_hbond_publ_flag
O11 H11 N11 . 0.81 2.06 2.595(4) 123 no
C16 H16 O27 2_556 0.95 2.46 3.385(6) 165 no
C53 H53 N41 2_565 0.95 2.57 3.473(5) 158 no

loop_
_geom_torsion_atom_site_label_1
_geom_torsion_atom_site_label_2
_geom_torsion_atom_site_label_3
_geom_torsion_atom_site_label_4
_geom_torsion
O11 C1 C2 C27 -59.6(3)
C12 C1 C2 C27 61.8(3)
C6 C1 C2 C27 -177.2(2)
O11 C1 C2 C3 62.6(3)
C12 C1 C2 C3 -176.0(2)
C6 C1 C2 C3 -55.0(3)
C27 C2 C3 C31 -57.4(3)
C1 C2 C3 C31 -178.5(2)
C27 C2 C3 C4 176.4(2)
C1 C2 C3 C4 55.2(3)
C31 C3 C4 C47 -59.7(3)
C2 C3 C4 C47 68.3(3)
C31 C3 C4 C5 177.1(2)
C2 C3 C4 C5 -54.9(3)
C47 C4 C5 C51 59.7(3)
C3 C4 C5 C51 -175.8(2)
C47 C4 C5 C6 -68.5(3)
C3 C4 C5 C6 56.0(3)
C51 C5 C6 C1 174.7(2)
C4 C5 C6 C1 -58.6(3)
O11 C1 C6 C5 -62.5(3)
C12 C1 C6 C5 177.9(2)
C2 C1 C6 C5 56.8(3)
C16 N11 C12 C13 0.1(6)
C16 N11 C12 C1 177.9(4)
O11 C1 C12 N11 8.8(4)
C6 C1 C12 N11 126.6(3)
C2 C1 C12 N11 -112.5(3)
O11 C1 C12 C13 -173.5(3)
C6 C1 C12 C13 -55.7(4)
C2 C1 C12 C13 65.2(4)
N11 C12 C13 C14 -0.4(5)
C1 C12 C13 C14 -178.0(3)
C12 C13 C14 C15 0.1(6)
C13 C14 C15 C16 0.5(7)
C12 N11 C16 C15 0.6(7)
C14 C15 C16 N11 -0.9(8)
C3 C2 C27 O27 -34.8(4)
C1 C2 C27 O27 88.0(4)
C3 C2 C27 C22 145.0(3)
C1 C2 C27 C22 -92.3(3)
C26 N21 C22 C23 0.9(6)
C26 N21 C22 C27 -177.2(4)
O27 C27 C22 N21 146.8(3)
C2 C27 C22 N21 -32.9(4)
O27 C27 C22 C23 -31.3(5)
C2 C27 C22 C23 148.9(3)
N21 C22 C23 C24 0.1(7)
C27 C22 C23 C24 178.1(4)
C22 C23 C24 C25 -1.0(8)
C23 C24 C25 C26 1.0(8)
C22 N21 C26 C25 -0.9(7)
C24 C25 C26 N21 0.0(8)
C2 C3 C31 C36 140.5(3)
C4 C3 C31 C36 -92.2(3)
C2 C3 C31 C32 -40.6(4)
C4 C3 C31 C32 86.7(3)
C36 C31 C32 C33 4.0(5)
C3 C31 C32 C33 -174.9(3)
C31 C32 C33 C34 -1.6(5)
C32 C33 C34 C35 -1.9(5)
C32 C33 C34 Br34 177.0(3)
C33 C34 C35 C36 2.9(6)
Br34 C34 C35 C36 -176.1(3)
C34 C35 C36 C31 -0.3(5)
C32 C31 C36 C35 -3.0(5)
C3 C31 C36 C35 175.9(3)
C5 C4 C47 O47 72.3(3)
C3 C4 C47 O47 -50.3(4)
C5 C4 C47 C42 -105.5(3)
C3 C4 C47 C42 131.9(3)
C46 N41 C42 C43 0.4(6)
C46 N41 C42 C47 179.4(4)
O47 C47 C42 N41 -176.7(3)
C4 C47 C42 N41 1.3(4)
O47 C47 C42 C43 2.5(5)
C4 C47 C42 C43 -179.6(3)
N41 C42 C43 C44 -1.3(7)
C47 C42 C43 C44 179.7(4)
C42 C43 C44 C45 2.0(9)
C43 C44 C45 C46 -1.9(10)
C42 N41 C46 C45 -0.3(9)
C44 C45 C46 N41 1.1(11)
C6 C5 C51 C52 -141.5(3)
C4 C5 C51 C52 91.7(3)
C6 C5 C51 C56 40.2(4)
C4 C5 C51 C56 -86.7(4)
C56 C51 C52 C53 1.9(5)
C5 C51 C52 C53 -176.6(3)
C51 C52 C53 C54 -0.9(6)
C52 C53 C54 C55 0.0(6)
C52 C53 C54 Br54 179.7(3)
C53 C54 C55 C56 -0.1(5)
Br54 C54 C55 C56 -179.8(3)
C54 C55 C56 C51 1.1(5)
C52 C51 C56 C55 -2.0(5)
C5 C51 C56 C55 176.4(3)
